data_7234706
loop_
_publ_author_name
'Shifeng Gan'
'Wenwen Luo'
'Bairong He'
'Long Chen'
'Han Nie'
'Rongrong Hu'
'Anjun Qin'
'Zujin Zhao'
'Ben Zhong Tang'

_publ_section_title
;
 Integration of aggregation-induced emission and delayed fluorescence into
 electronic donor-acceptor conjugates
;
_journal_name_full 'Journal of Materials Chemistry C'
_journal_page_first 3705
_journal_page_last 3708
_journal_paper_doi 10.1039/C5TC03588K
_journal_volume 4
_journal_year 2016
_chemical_formula_moiety 'C36 H22 N2 O2 S3'
_chemical_formula_sum 'C36 H22 N2 O2 S3'
_chemical_formula_weight 610.74
_chemical_name_systematic DBTO-PTZ
_space_group_crystal_system monoclinic
_space_group_IT_number 15
_space_group_name_Hall '-C 2yc'
_space_group_name_H-M_alt 'C 1 2/c 1'
_atom_sites_solution_hydrogens geom
_atom_sites_solution_primary direct
_atom_sites_solution_secondary difmap
_cell_angle_alpha 90.00
_cell_angle_beta 125.410(17)
_cell_angle_gamma 90.00
_cell_formula_units_Z 4
_cell_length_a 26.891(3)
_cell_length_b 7.4319(4)
_cell_length_c 18.017(2)
_cell_measurement_reflns_used 2099
_cell_measurement_temperature 170.
_cell_measurement_theta_max 29.4573
_cell_measurement_theta_min 2.8883
_cell_volume 2934.7(8)
_computing_cell_refinement
;
CrysAlisPro, Agilent Technologies,
Version 1.171.35.11 (release 16-05-2011 CrysAlis171 .NET)
(compiled May 16 2011,17:55:39)
;
_computing_data_collection
;
CrysAlisPro, Agilent Technologies,
Version 1.171.35.11 (release 16-05-2011 CrysAlis171 .NET)
(compiled May 16 2011,17:55:39)
;
_computing_data_reduction
;
CrysAlisPro, Agilent Technologies,
Version 1.171.35.11 (release 16-05-2011 CrysAlis171 .NET)
(compiled May 16 2011,17:55:39)
;
_computing_molecular_graphics 'Olex2 (Dolomanov et al., 2009)'
_computing_publication_material 'Olex2 (Dolomanov et al., 2009)'
_computing_structure_refinement 'ShelXL (Sheldrick, 2008)'
_computing_structure_solution 'ShelXS (Sheldrick, 2008)'
_diffrn_ambient_temperature 170.
_diffrn_detector_area_resol_mean 10.3592
_diffrn_measured_fraction_theta_full 0.998
_diffrn_measured_fraction_theta_max 0.998
_diffrn_measurement_device_type 'Xcalibur, Atlas, Gemini ultra'
_diffrn_measurement_method '\w scans'
_diffrn_orient_matrix_UB_11 -0.0043335000
_diffrn_orient_matrix_UB_12 -0.0008611000
_diffrn_orient_matrix_UB_13 -0.0427534000
_diffrn_orient_matrix_UB_21 0.0253273000
_diffrn_orient_matrix_UB_22 -0.0586091000
_diffrn_orient_matrix_UB_23 0.0179573000
_diffrn_orient_matrix_UB_31 -0.0196572000
_diffrn_orient_matrix_UB_32 -0.0753718000
_diffrn_orient_matrix_UB_33 -0.0134781000
_diffrn_radiation_monochromator graphite
_diffrn_radiation_type MoK\a
_diffrn_radiation_wavelength 0.71073
_diffrn_reflns_av_R_equivalents 0.0337
_diffrn_reflns_av_unetI/netI 0.0464
_diffrn_reflns_limit_h_max 28
_diffrn_reflns_limit_h_min -32
_diffrn_reflns_limit_k_max 8
_diffrn_reflns_limit_k_min -7
_diffrn_reflns_limit_l_max 21
_diffrn_reflns_limit_l_min -21
_diffrn_reflns_number 6001
_diffrn_reflns_theta_full 25.35
_diffrn_reflns_theta_max 25.35
_diffrn_reflns_theta_min 2.89
_diffrn_source 'Enhance (Mo) X-ray Source'
_exptl_absorpt_coefficient_mu 0.290
_exptl_absorpt_correction_T_max 1.00000
_exptl_absorpt_correction_T_min 0.94551
_exptl_absorpt_correction_type multi-scan
_exptl_absorpt_process_details
;
CrysAlisPro, Agilent Technologies,
Version 1.171.35.11 (release 16-05-2011 CrysAlis171 .NET)
(compiled May 16 2011,17:55:39)
Empirical absorption correction using spherical harmonics,
 implemented in SCALE3 ABSPACK scaling algorithm.
;
_exptl_crystal_colour yellow
_exptl_crystal_colour_primary yellow
_exptl_crystal_density_diffrn 1.382
_exptl_crystal_density_method 'not measured'
_exptl_crystal_description plate
_exptl_crystal_F_000 1264
_exptl_crystal_preparation Luminescent
_exptl_crystal_recrystallization_method 'Re-crystallisation from solvent: DCM/MeOH'
_exptl_crystal_size_max 0.32
_exptl_crystal_size_mid 0.28
_exptl_crystal_size_min 0.13
_refine_diff_density_max 0.481
_refine_diff_density_min -0.299
_refine_diff_density_rms 0.065
_refine_ls_extinction_method none
_refine_ls_goodness_of_fit_ref 1.084
_refine_ls_hydrogen_treatment constr
_refine_ls_matrix_type full
_refine_ls_number_parameters 195
_refine_ls_number_reflns 2682
_refine_ls_number_restraints 0
_refine_ls_restrained_S_all 1.084
_refine_ls_R_factor_all 0.0590
_refine_ls_R_factor_gt 0.0473
_refine_ls_shift/su_max 0.001
_refine_ls_shift/su_mean 0.000
_refine_ls_structure_factor_coef Fsqd
_refine_ls_weighting_details 'calc w=1/[\s^2^(Fo^2^)+(0.0569P)^2^+3.6622P] where P=(Fo^2^+2Fc^2^)/3'
_refine_ls_weighting_scheme calc
_refine_ls_wR_factor_gt 0.1208
_refine_ls_wR_factor_ref 0.1274
_reflns_number_gt 2209
_reflns_number_total 2682
_reflns_threshold_expression >2sigma(I)
_cod_data_source_file J-Mater-Chem-C-2016-4-3705.cif
_cod_data_source_block 150402_gsf_20
_cod_original_cell_volume 2934.7(5)
_cod_database_code 7234706
_chemical_oxdiff_formula 'c10 h10 n2 o8 S1'
_reflns_odcompleteness_completeness 99.60
_reflns_odcompleteness_iscentric 1
_reflns_odcompleteness_theta 26.32
_olex2_refinement_description
;
1. Fixed Uiso
 At 1.2 times of:
  All C(H) groups
2.a Aromatic/amide H refined with riding coordinates:
 C1(H1), C2(H2), C5(H5), C8(H8), C9(H9), C10(H10), C11(H11), C14(H14),
 C15(H15), C16(H16), C17(H17)
;

loop_
_space_group_symop_id
_space_group_symop_operation_xyz
1 'x, y, z'
2 '-x, y, -z+1/2'
3 'x+1/2, y+1/2, z'
4 '-x+1/2, y+1/2, -z+1/2'
5 '-x, -y, -z'
6 'x, -y, z-1/2'
7 '-x+1/2, -y+1/2, -z'
8 'x+1/2, -y+1/2, z-1/2'

loop_
_atom_site_label
_atom_site_type_symbol
_atom_site_fract_x
_atom_site_fract_y
_atom_site_fract_z
_atom_site_U_iso_or_equiv
_atom_site_adp_type
_atom_site_occupancy
_atom_site_calc_flag
_atom_site_disorder_assembly
_atom_site_disorder_group
_atom_site_site_symmetry_order
_atom_site_refinement_flags_posn
_atom_site_refinement_flags_adp
_atom_site_refinement_flags_occupancy
S1 S 0.0000 0.40828(11) 0.2500 0.0235(2) Uani 1 d . . 2 S T P
S2 S 0.22560(3) 1.31354(9) 0.25492(5) 0.0303(2) Uani 1 d . . 1 . . .
O1 O 0.03215(8) 0.3070(2) 0.33299(13) 0.0374(5) Uani 1 d . . 1 . . .
N1 N 0.14461(9) 1.0132(3) 0.25268(13) 0.0210(5) Uani 1 d . . 1 . . .
C1 C 0.13029(11) 0.6874(3) 0.25161(17) 0.0245(5) Uani 1 d . . 1 . . .
H1 H 0.1655 0.6702 0.2521 0.029 Uiso 1 calc . . 1 R . .
C2 C 0.09863(10) 0.5399(3) 0.25069(16) 0.0236(5) Uani 1 d . . 1 . . .
H2 H 0.1113 0.4207 0.2504 0.028 Uiso 1 calc . . 1 R . .
C3 C 0.04772(10) 0.5723(3) 0.25024(16) 0.0206(5) Uani 1 d . . 1 . . .
C4 C 0.02756(10) 0.7449(3) 0.25008(15) 0.0183(5) Uani 1 d . . 1 . . .
C5 C 0.05938(10) 0.8915(3) 0.25067(15) 0.0181(5) Uani 1 d . . 1 . . .
H5 H 0.0463 1.0105 0.2503 0.022 Uiso 1 calc . . 1 R . .
C6 C 0.11088(10) 0.8615(3) 0.25187(15) 0.0195(5) Uani 1 d . . 1 . . .
C7 C 0.20050(10) 1.0502(3) 0.33794(16) 0.0205(5) Uani 1 d . . 1 . . .
C8 C 0.21445(11) 0.9662(3) 0.41697(17) 0.0255(6) Uani 1 d . . 1 . . .
H8 H 0.1866 0.8819 0.4134 0.031 Uiso 1 calc . . 1 R . .
C9 C 0.26862(12) 1.0039(3) 0.50110(18) 0.0308(6) Uani 1 d . . 1 . . .
H9 H 0.2768 0.9477 0.5545 0.037 Uiso 1 calc . . 1 R . .
C10 C 0.31018(11) 1.1215(4) 0.50748(18) 0.0336(7) Uani 1 d . . 1 . . .
H10 H 0.3478 1.1438 0.5646 0.040 Uiso 1 calc . . 1 R . .
C11 C 0.29673(11) 1.2073(4) 0.42979(19) 0.0316(6) Uani 1 d . . 1 . . .
H11 H 0.3254 1.2888 0.4338 0.038 Uiso 1 calc . . 1 R . .
C12 C 0.24204(11) 1.1762(3) 0.34605(17) 0.0237(5) Uani 1 d . . 1 . . .
C13 C 0.16904(11) 1.1859(3) 0.16116(17) 0.0257(6) Uani 1 d . . 1 . . .
C14 C 0.15789(13) 1.2254(4) 0.0782(2) 0.0361(7) Uani 1 d . . 1 . . .
H14 H 0.1826 1.3116 0.0748 0.043 Uiso 1 calc . . 1 R . .
C15 C 0.11080(13) 1.1407(5) -0.0010(2) 0.0429(8) Uani 1 d . . 1 . . .
H15 H 0.1031 1.1694 -0.0581 0.051 Uiso 1 calc . . 1 R . .
C16 C 0.07590(12) 1.0163(4) 0.00450(19) 0.0369(7) Uani 1 d . . 1 . . .
H16 H 0.0435 0.9587 -0.0492 0.044 Uiso 1 calc . . 1 R . .
C17 C 0.08739(11) 0.9726(4) 0.08834(17) 0.0277(6) Uani 1 d . . 1 . . .
H17 H 0.0628 0.8848 0.0910 0.033 Uiso 1 calc . . 1 R . .
C18 C 0.13409(10) 1.0551(3) 0.16803(16) 0.0216(5) Uani 1 d . . 1 . . .

loop_
_atom_site_aniso_label
_atom_site_aniso_U_11
_atom_site_aniso_U_22
_atom_site_aniso_U_33
_atom_site_aniso_U_23
_atom_site_aniso_U_13
_atom_site_aniso_U_12
S1 0.0206(4) 0.0162(4) 0.0348(5) 0.000 0.0167(4) 0.000
S2 0.0318(4) 0.0253(4) 0.0406(4) 0.0013(3) 0.0248(3) -0.0058(3)
O1 0.0311(10) 0.0267(10) 0.0530(13) 0.0169(9) 0.0236(10) 0.0067(8)
N1 0.0210(10) 0.0218(11) 0.0241(11) 0.0007(9) 0.0153(9) -0.0021(8)
C1 0.0201(12) 0.0267(13) 0.0296(13) -0.0003(11) 0.0160(11) 0.0032(10)
C2 0.0225(12) 0.0200(12) 0.0285(13) -0.0009(11) 0.0148(11) 0.0028(10)
C3 0.0212(11) 0.0163(12) 0.0235(12) -0.0012(10) 0.0125(10) -0.0007(9)
C4 0.0178(11) 0.0188(12) 0.0175(11) -0.0016(10) 0.0098(10) 0.0008(9)
C5 0.0185(11) 0.0175(12) 0.0197(11) 0.0005(10) 0.0119(10) 0.0015(9)
C6 0.0172(11) 0.0250(13) 0.0187(11) 0.0006(10) 0.0118(10) -0.0019(10)
C7 0.0185(11) 0.0201(12) 0.0262(13) -0.0028(10) 0.0148(10) 0.0009(9)
C8 0.0281(13) 0.0239(13) 0.0306(14) -0.0022(11) 0.0206(12) 0.0002(10)
C9 0.0345(14) 0.0304(15) 0.0272(14) -0.0008(12) 0.0176(12) 0.0059(12)
C10 0.0253(13) 0.0350(16) 0.0305(15) -0.0101(13) 0.0105(12) 0.0001(12)
C11 0.0245(13) 0.0266(14) 0.0451(16) -0.0092(12) 0.0209(12) -0.0057(11)
C12 0.0255(12) 0.0194(12) 0.0322(13) -0.0019(11) 0.0203(11) 0.0022(10)
C13 0.0228(12) 0.0259(13) 0.0327(14) 0.0040(11) 0.0184(11) 0.0048(10)
C14 0.0353(15) 0.0432(16) 0.0411(16) 0.0155(14) 0.0287(14) 0.0060(13)
C15 0.0408(16) 0.064(2) 0.0322(15) 0.0158(15) 0.0258(14) 0.0127(15)
C16 0.0278(14) 0.0506(18) 0.0286(14) 0.0018(13) 0.0144(12) 0.0063(13)
C17 0.0227(12) 0.0336(15) 0.0299(14) 0.0021(12) 0.0170(11) 0.0014(11)
C18 0.0202(11) 0.0225(12) 0.0270(13) 0.0048(11) 0.0164(10) 0.0049(10)

loop_
_atom_type_symbol
_atom_type_description
_atom_type_scat_dispersion_real
_atom_type_scat_dispersion_imag
_atom_type_scat_source
C C 0.0033 0.0016 'International Tables Vol C Tables 4.2.6.8 and 6.1.1.4'
H H 0.0000 0.0000 'International Tables Vol C Tables 4.2.6.8 and 6.1.1.4'
N N 0.0061 0.0033 'International Tables Vol C Tables 4.2.6.8 and 6.1.1.4'
O O 0.0106 0.0060 'International Tables Vol C Tables 4.2.6.8 and 6.1.1.4'
S S 0.1246 0.1234 'International Tables Vol C Tables 4.2.6.8 and 6.1.1.4'

loop_
_geom_angle_atom_site_label_1
_geom_angle_atom_site_label_2
_geom_angle_atom_site_label_3
_geom_angle
_geom_angle_site_symmetry_1
_geom_angle_site_symmetry_3
O1 S1 O1 116.59(17) . 2
O1 S1 C3 111.20(10) . .
O1 S1 C3 111.30(11) 2 .
O1 S1 C3 111.20(10) 2 2
O1 S1 C3 111.30(11) . 2
C3 S1 C3 92.82(15) . 2
C13 S2 C12 101.16(12) . .
C7 N1 C6 115.30(18) . .
C18 N1 C6 115.42(18) . .
C18 N1 C7 123.25(19) . .
C2 C1 H1 119.8 . .
C2 C1 C6 120.4(2) . .
C6 C1 H1 119.8 . .
C1 C2 H2 121.3 . .
C1 C2 C3 117.5(2) . .
C3 C2 H2 121.3 . .
C2 C3 S1 126.38(18) . .
C2 C3 C4 122.9(2) . .
C4 C3 S1 110.75(17) . .
C3 C4 C4 112.85(13) . 2
C5 C4 C3 119.2(2) . .
C5 C4 C4 127.95(13) . 2
C4 C5 H5 120.6 . .
C4 C5 C6 118.7(2) . .
C6 C5 H5 120.6 . .
C1 C6 N1 119.4(2) . .
C5 C6 N1 119.3(2) . .
C5 C6 C1 121.3(2) . .
C8 C7 N1 120.6(2) . .
C8 C7 C12 117.9(2) . .
C12 C7 N1 121.5(2) . .
C7 C8 H8 119.5 . .
C7 C8 C9 121.0(2) . .
C9 C8 H8 119.5 . .
C8 C9 H9 119.7 . .
C10 C9 C8 120.5(2) . .
C10 C9 H9 119.7 . .
C9 C10 H10 120.4 . .
C9 C10 C11 119.2(2) . .
C11 C10 H10 120.4 . .
C10 C11 H11 119.5 . .
C10 C11 C12 121.0(2) . .
C12 C11 H11 119.5 . .
C7 C12 S2 122.52(19) . .
C11 C12 S2 116.99(19) . .
C11 C12 C7 120.3(2) . .
C14 C13 S2 116.9(2) . .
C14 C13 C18 120.5(2) . .
C18 C13 S2 122.59(19) . .
C13 C14 H14 119.6 . .
C13 C14 C15 120.8(3) . .
C15 C14 H14 119.6 . .
C14 C15 H15 120.4 . .
C16 C15 C14 119.3(3) . .
C16 C15 H15 120.4 . .
C15 C16 H16 119.8 . .
C15 C16 C17 120.5(3) . .
C17 C16 H16 119.8 . .
C16 C17 H17 119.4 . .
C18 C17 C16 121.2(2) . .
C18 C17 H17 119.4 . .
C13 C18 N1 121.3(2) . .
C17 C18 N1 120.9(2) . .
C17 C18 C13 117.7(2) . .

loop_
_geom_bond_atom_site_label_1
_geom_bond_atom_site_label_2
_geom_bond_distance
_geom_bond_site_symmetry_2
S1 O1 1.4324(19) .
S1 O1 1.4324(19) 2
S1 C3 1.768(2) 2
S1 C3 1.768(2) .
S2 C12 1.758(3) .
S2 C13 1.758(3) .
N1 C6 1.442(3) .
N1 C7 1.421(3) .
N1 C18 1.415(3) .
C1 H1 0.9500 .
C1 C2 1.382(3) .
C1 C6 1.396(3) .
C2 H2 0.9500 .
C2 C3 1.386(3) .
C3 C4 1.392(3) .
C4 C4 1.481(4) 2
C4 C5 1.382(3) .
C5 H5 0.9500 .
C5 C6 1.390(3) .
C7 C8 1.392(3) .
C7 C12 1.399(3) .
C8 H8 0.9500 .
C8 C9 1.393(4) .
C9 H9 0.9500 .
C9 C10 1.370(4) .
C10 H10 0.9500 .
C10 C11 1.382(4) .
C11 H11 0.9500 .
C11 C12 1.386(4) .
C13 C14 1.376(4) .
C13 C18 1.407(3) .
C14 H14 0.9500 .
C14 C15 1.393(4) .
C15 H15 0.9500 .
C15 C16 1.361(4) .
C16 H16 0.9500 .
C16 C17 1.393(4) .
C17 H17 0.9500 .
C17 C18 1.387(4) .

loop_
_geom_torsion_atom_site_label_1
_geom_torsion_atom_site_label_2
_geom_torsion_atom_site_label_3
_geom_torsion_atom_site_label_4
_geom_torsion
_geom_torsion_site_symmetry_1
_geom_torsion_site_symmetry_2
_geom_torsion_site_symmetry_3
_geom_torsion_site_symmetry_4
S1 C3 C4 C4 0.1(3) . . . 2
S1 C3 C4 C5 179.69(17) . . . .
S2 C13 C14 C15 -175.1(2) . . . .
S2 C13 C18 N1 -2.9(3) . . . .
S2 C13 C18 C17 174.91(18) . . . .
O1 S1 C3 C2 65.7(2) . . . .
O1 S1 C3 C2 -66.1(2) 2 . . .
O1 S1 C3 C4 -114.19(18) . . . .
O1 S1 C3 C4 114.02(18) 2 . . .
N1 C7 C8 C9 -178.9(2) . . . .
N1 C7 C12 S2 6.3(3) . . . .
N1 C7 C12 C11 -178.8(2) . . . .
C1 C2 C3 S1 -179.45(18) . . . .
C1 C2 C3 C4 0.4(4) . . . .
C2 C1 C6 N1 -179.9(2) . . . .
C2 C1 C6 C5 -0.4(4) . . . .
C2 C3 C4 C4 -179.8(2) . . . 2
C2 C3 C4 C5 -0.2(4) . . . .
C3 S1 C3 C2 179.9(3) 2 . . .
C3 S1 C3 C4 -0.04(12) 2 . . .
C3 C4 C5 C6 -0.3(3) . . . .
C4 C4 C5 C6 179.2(3) 2 . . .
C4 C5 C6 N1 -179.88(19) . . . .
C4 C5 C6 C1 0.6(3) . . . .
C6 N1 C7 C8 -11.7(3) . . . .
C6 N1 C7 C12 170.8(2) . . . .
C6 N1 C18 C13 -172.5(2) . . . .
C6 N1 C18 C17 9.8(3) . . . .
C6 C1 C2 C3 -0.1(4) . . . .
C7 N1 C6 C1 -76.0(3) . . . .
C7 N1 C6 C5 104.4(2) . . . .
C7 N1 C18 C13 -21.2(3) . . . .
C7 N1 C18 C17 161.1(2) . . . .
C7 C8 C9 C10 -1.7(4) . . . .
C8 C7 C12 S2 -171.27(18) . . . .
C8 C7 C12 C11 3.6(3) . . . .
C8 C9 C10 C11 2.3(4) . . . .
C9 C10 C11 C12 0.1(4) . . . .
C10 C11 C12 S2 172.1(2) . . . .
C10 C11 C12 C7 -3.1(4) . . . .
C12 S2 C13 C14 -161.5(2) . . . .
C12 S2 C13 C18 21.6(2) . . . .
C12 C7 C8 C9 -1.3(3) . . . .
C13 S2 C12 C7 -23.3(2) . . . .
C13 S2 C12 C11 161.64(19) . . . .
C13 C14 C15 C16 -0.5(4) . . . .
C14 C13 C18 N1 -179.6(2) . . . .
C14 C13 C18 C17 -1.8(4) . . . .
C14 C15 C16 C17 -0.6(4) . . . .
C15 C16 C17 C18 0.5(4) . . . .
C16 C17 C18 N1 178.5(2) . . . .
C16 C17 C18 C13 0.7(4) . . . .
C18 N1 C6 C1 77.6(3) . . . .
C18 N1 C6 C5 -101.9(2) . . . .
C18 N1 C7 C8 -163.1(2) . . . .
C18 N1 C7 C12 19.4(3) . . . .
C18 C13 C14 C15 1.8(4) . . . .
